data_7032590
loop_
_publ_author_name
'Werner, Julia'
'Rams, Micha\/l'
'Tomkowicz, Zbigniew'
'N\"ather, Christian'

_publ_section_title
;
 A Co(ii) thiocyanato coordination polymer with
 4-(3-phenylpropyl)pyridine: the influence of the co-ligand on the
 magnetic properties.
;
_journal_issue 46
_journal_name_full 'Dalton transactions (Cambridge, England : 2003)'
_journal_page_first 17333
_journal_page_last 17342
_journal_paper_doi 10.1039/c4dt02271h
_journal_volume 43
_journal_year 2014
_chemical_formula_moiety 'C30 H30 Co N4 S2'
_chemical_formula_sum 'C30 H30 Co N4 S2'
_chemical_formula_weight 569.63
_chemical_name_systematic
; 
 ? 
;
_space_group_IT_number 14
_symmetry_cell_setting monoclinic
_symmetry_space_group_name_Hall '-P 2yn'
_symmetry_space_group_name_H-M 'P 1 21/n 1'
_atom_sites_solution_hydrogens geom
_atom_sites_solution_primary direct
_atom_sites_solution_secondary difmap
_audit_creation_method SHELXL-97
_cell_angle_alpha 90.00
_cell_angle_beta 96.240(5)
_cell_angle_gamma 90.00
_cell_formula_units_Z 4
_cell_length_a 11.2774(6)
_cell_length_b 16.0343(8)
_cell_length_c 15.8148(10)
_cell_measurement_temperature 293(2)
_cell_volume 2842.8(3)
_computing_cell_refinement 'X-Area (STOE, 2008)'
_computing_data_collection 'X-Area (STOE, 2008)'
_computing_data_reduction 'X-Area (STOE, 2008)'
_computing_structure_refinement 'SHELXL-97 (Sheldrick, 2008)'
_computing_structure_solution 'SHELXS-97 (Sheldrick, 2008)'
_diffrn_ambient_temperature 293(2)
_diffrn_measured_fraction_theta_full 0.969
_diffrn_measured_fraction_theta_max 0.969
_diffrn_measurement_device_type 'STOE IPDS-2'
_diffrn_measurement_method 'omega scans'
_diffrn_radiation_monochromator graphite
_diffrn_radiation_source 'fine-focus sealed tube'
_diffrn_radiation_type MoK\a
_diffrn_radiation_wavelength 0.71073
_diffrn_reflns_av_R_equivalents 0.0794
_diffrn_reflns_av_sigmaI/netI 0.0464
_diffrn_reflns_limit_h_max 13
_diffrn_reflns_limit_h_min -13
_diffrn_reflns_limit_k_max 19
_diffrn_reflns_limit_k_min -19
_diffrn_reflns_limit_l_max 18
_diffrn_reflns_limit_l_min -3
_diffrn_reflns_number 26128
_diffrn_reflns_theta_full 25.27
_diffrn_reflns_theta_max 25.27
_diffrn_reflns_theta_min 1.81
_exptl_absorpt_coefficient_mu 0.776
_exptl_crystal_colour pink
_exptl_crystal_density_diffrn 1.331
_exptl_crystal_density_method 'not measured'
_exptl_crystal_description block
_exptl_crystal_F_000 1188
_refine_diff_density_max 0.845
_refine_diff_density_min -0.275
_refine_diff_density_rms 0.068
_refine_ls_extinction_method none
_refine_ls_goodness_of_fit_ref 0.937
_refine_ls_hydrogen_treatment constr
_refine_ls_matrix_type full
_refine_ls_number_parameters 338
_refine_ls_number_reflns 5039
_refine_ls_number_restraints 0
_refine_ls_restrained_S_all 0.937
_refine_ls_R_factor_all 0.0908
_refine_ls_R_factor_gt 0.0540
_refine_ls_shift/su_max 0.023
_refine_ls_shift/su_mean 0.003
_refine_ls_structure_factor_coef Fsqd
_refine_ls_weighting_details 'calc w=1/[\s^2^(Fo^2^)+(0.1185P)^2^+0.0000P] where P=(Fo^2^+2Fc^2^)/3'
_refine_ls_weighting_scheme calc
_refine_ls_wR_factor_gt 0.1571
_refine_ls_wR_factor_ref 0.1789
_reflns_number_gt 3014
_reflns_number_total 5039
_reflns_threshold_expression >2sigma(I)
_cod_data_source_file c4dt02271h2.cif
_cod_data_source_block jw374
_cod_depositor_comments 'Adding full bibliography for 7032589--7032590.cif.'
_cod_original_sg_symbol_H-M 'P 21/n'
_cod_database_code 7032590

loop_
_symmetry_equiv_pos_as_xyz
'x, y, z'
'-x+1/2, y+1/2, -z+1/2'
'-x, -y, -z'
'x-1/2, -y-1/2, z-1/2'

loop_
_atom_site_label
_atom_site_type_symbol
_atom_site_fract_x
_atom_site_fract_y
_atom_site_fract_z
_atom_site_U_iso_or_equiv
_atom_site_adp_type
_atom_site_occupancy
_atom_site_symmetry_multiplicity
_atom_site_calc_flag
_atom_site_refinement_flags
Co1 Co 0.0000 0.5000 0.0000 0.0355(3) Uani 1 2 d S
Co2 Co 0.5000 0.5000 0.0000 0.0406(3) Uani 1 2 d S
N1 N 0.1406(4) 0.5569(3) -0.0522(3) 0.0418(10) Uani 1 1 d .
C1 C 0.2349(4) 0.5834(3) -0.0614(3) 0.0359(10) Uani 1 1 d .
S1 S 0.36727(11) 0.62022(9) -0.07196(9) 0.0485(4) Uani 1 1 d .
N2 N 0.3571(4) 0.4366(3) 0.0388(3) 0.0476(11) Uani 1 1 d .
C2 C 0.2630(4) 0.4123(3) 0.0496(3) 0.0365(11) Uani 1 1 d .
S2 S 0.13071(11) 0.37901(9) 0.06475(9) 0.0483(4) Uani 1 1 d .
N11 N 0.0380(4) 0.5749(3) 0.1133(3) 0.0414(10) Uani 1 1 d .
C11 C 0.1469(5) 0.6009(4) 0.1422(3) 0.0464(12) Uani 1 1 d .
H11 H 0.2109 0.5814 0.1155 0.056 Uiso 1 1 calc R
C12 C 0.1702(5) 0.6550(4) 0.2095(3) 0.0512(13) Uani 1 1 d .
H12 H 0.2482 0.6717 0.2263 0.061 Uiso 1 1 calc R
C13 C 0.0783(5) 0.6848(3) 0.2522(3) 0.0480(13) Uani 1 1 d .
C14 C -0.0357(5) 0.6566(4) 0.2237(4) 0.0546(14) Uani 1 1 d .
H14 H -0.1007 0.6740 0.2506 0.066 Uiso 1 1 calc R
C15 C -0.0519(5) 0.6033(4) 0.1560(3) 0.0495(13) Uani 1 1 d .
H15 H -0.1291 0.5854 0.1382 0.059 Uiso 1 1 calc R
C16 C 0.0981(7) 0.7441(4) 0.3257(4) 0.0620(16) Uani 1 1 d .
H16A H 0.0339 0.7847 0.3213 0.074 Uiso 1 1 calc R
H16B H 0.1721 0.7740 0.3220 0.074 Uiso 1 1 calc R
C17 C 0.1038(6) 0.7015(4) 0.4127(4) 0.0610(16) Uani 1 1 d .
H17A H 0.1051 0.7441 0.4563 0.073 Uiso 1 1 calc R
H17B H 0.0319 0.6688 0.4149 0.073 Uiso 1 1 calc R
C18 C 0.2112(6) 0.6450(5) 0.4329(4) 0.0665(17) Uani 1 1 d .
H18A H 0.2061 0.5990 0.3928 0.080 Uiso 1 1 calc R
H18B H 0.2832 0.6761 0.4257 0.080 Uiso 1 1 calc R
C19 C 0.2199(6) 0.6107(4) 0.5221(4) 0.0609(15) Uani 1 1 d .
C20 C 0.2791(7) 0.6543(5) 0.5885(5) 0.0742(19) Uani 1 1 d .
H20 H 0.3158 0.7046 0.5782 0.089 Uiso 1 1 calc R
C21 C 0.2843(8) 0.6239(6) 0.6704(5) 0.091(3) Uani 1 1 d .
H21 H 0.3263 0.6537 0.7145 0.109 Uiso 1 1 calc R
C22 C 0.2295(9) 0.5514(6) 0.6881(5) 0.092(3) Uani 1 1 d .
H22 H 0.2329 0.5317 0.7436 0.111 Uiso 1 1 calc R
C23 C 0.1697(9) 0.5085(5) 0.6229(5) 0.090(2) Uani 1 1 d .
H23 H 0.1298 0.4596 0.6338 0.108 Uiso 1 1 calc R
C24 C 0.1677(7) 0.5369(5) 0.5406(5) 0.078(2) Uani 1 1 d .
H24 H 0.1298 0.5052 0.4964 0.094 Uiso 1 1 calc R
N31 N 0.5224(4) 0.5665(3) 0.1202(3) 0.0472(10) Uani 1 1 d .
C31 C 0.5711(7) 0.6422(4) 0.1282(4) 0.0637(17) Uani 1 1 d .
H31 H 0.5953 0.6673 0.0800 0.076 Uiso 1 1 calc R
C32 C 0.5874(7) 0.6848(4) 0.2028(4) 0.0723(19) Uani 1 1 d .
H32 H 0.6278 0.7355 0.2052 0.087 Uiso 1 1 calc R
C33 C 0.5453(7) 0.6541(4) 0.2742(4) 0.0675(17) Uani 1 1 d .
C34 C 0.4980(7) 0.5746(5) 0.2668(4) 0.078(2) Uani 1 1 d .
H34 H 0.4716 0.5488 0.3140 0.093 Uiso 1 1 calc R
C35 C 0.4896(6) 0.5336(4) 0.1907(4) 0.0600(15) Uani 1 1 d .
H35 H 0.4591 0.4797 0.1883 0.072 Uiso 1 1 calc R
C36 C 0.5497(8) 0.7022(5) 0.3566(5) 0.088(2) Uani 1 1 d .
H36A H 0.5812 0.7575 0.3478 0.105 Uiso 1 1 calc R
H36B H 0.4691 0.7088 0.3715 0.105 Uiso 1 1 calc R
C37 C 0.6213(11) 0.6635(5) 0.4269(5) 0.116(4) Uani 1 1 d .
H37A H 0.7026 0.6592 0.4127 0.139 Uiso 1 1 calc R
H37B H 0.5921 0.6073 0.4337 0.139 Uiso 1 1 calc R
C38 C 0.6230(7) 0.7089(4) 0.5124(4) 0.0737(19) Uani 1 1 d .
H38A H 0.6453 0.7668 0.5056 0.088 Uiso 1 1 calc R
H38B H 0.5440 0.7077 0.5312 0.088 Uiso 1 1 calc R
C39 C 0.7101(6) 0.6681(4) 0.5777(4) 0.0605(16) Uani 1 1 d .
C40 C 0.8300(8) 0.6777(5) 0.5767(5) 0.077(2) Uani 1 1 d .
H40 H 0.8569 0.7120 0.5354 0.093 Uiso 1 1 calc R
C41 C 0.9133(8) 0.6392(5) 0.6337(6) 0.087(2) Uani 1 1 d .
H41 H 0.9945 0.6472 0.6310 0.104 Uiso 1 1 calc R
C42 C 0.8730(8) 0.5886(5) 0.6947(5) 0.085(2) Uani 1 1 d .
H42 H 0.9274 0.5614 0.7336 0.101 Uiso 1 1 calc R
C43 C 0.7560(9) 0.5782(6) 0.6984(5) 0.095(3) Uani 1 1 d .
H43 H 0.7302 0.5450 0.7410 0.114 Uiso 1 1 calc R
C44 C 0.6732(7) 0.6158(5) 0.6404(5) 0.0751(19) Uani 1 1 d .
H44 H 0.5923 0.6064 0.6430 0.090 Uiso 1 1 calc R

loop_
_atom_site_aniso_label
_atom_site_aniso_U_11
_atom_site_aniso_U_22
_atom_site_aniso_U_33
_atom_site_aniso_U_23
_atom_site_aniso_U_13
_atom_site_aniso_U_12
Co1 0.0262(5) 0.0415(5) 0.0391(5) -0.0009(4) 0.0046(4) -0.0025(4)
Co2 0.0271(5) 0.0465(6) 0.0484(5) 0.0033(4) 0.0053(4) -0.0039(4)
N1 0.031(2) 0.047(2) 0.047(2) 0.0033(19) 0.0042(18) 0.0020(19)
C1 0.028(3) 0.045(3) 0.034(2) -0.004(2) 0.0055(18) 0.001(2)
S1 0.0304(7) 0.0503(8) 0.0656(8) 0.0088(6) 0.0088(6) -0.0056(6)
N2 0.032(2) 0.048(3) 0.063(3) 0.009(2) 0.004(2) 0.002(2)
C2 0.028(3) 0.040(3) 0.041(3) -0.004(2) -0.0004(19) 0.000(2)
S2 0.0300(7) 0.0501(8) 0.0651(8) 0.0165(7) 0.0060(6) -0.0018(6)
N11 0.040(2) 0.045(2) 0.040(2) 0.0008(18) 0.0072(18) 0.0008(19)
C11 0.033(3) 0.059(3) 0.047(3) -0.003(2) 0.004(2) -0.001(2)
C12 0.046(3) 0.057(3) 0.048(3) -0.001(3) -0.006(2) -0.006(3)
C13 0.065(4) 0.035(3) 0.043(3) -0.001(2) 0.005(2) 0.005(2)
C14 0.057(4) 0.054(3) 0.055(3) -0.007(3) 0.014(3) 0.005(3)
C15 0.044(3) 0.056(3) 0.050(3) -0.006(3) 0.008(2) -0.006(3)
C16 0.084(5) 0.050(3) 0.050(3) -0.011(3) -0.001(3) -0.003(3)
C17 0.081(4) 0.054(3) 0.050(3) -0.015(3) 0.015(3) -0.001(3)
C18 0.062(4) 0.081(4) 0.057(3) 0.003(3) 0.009(3) 0.008(4)
C19 0.057(4) 0.062(4) 0.063(4) -0.007(3) 0.007(3) 0.011(3)
C20 0.061(4) 0.080(5) 0.079(5) -0.008(4) -0.005(3) -0.007(4)
C21 0.089(6) 0.108(7) 0.070(5) -0.020(5) -0.019(4) 0.011(5)
C22 0.116(7) 0.099(6) 0.060(4) 0.011(4) -0.001(4) 0.023(6)
C23 0.109(7) 0.067(5) 0.093(6) 0.014(4) 0.008(5) -0.001(5)
C24 0.093(6) 0.068(4) 0.073(5) -0.003(4) 0.004(4) -0.002(4)
N31 0.041(2) 0.046(2) 0.055(3) 0.008(2) 0.005(2) -0.002(2)
C31 0.087(5) 0.053(3) 0.052(3) 0.001(3) 0.011(3) -0.014(3)
C32 0.101(6) 0.051(3) 0.067(4) -0.005(3) 0.017(4) -0.017(4)
C33 0.086(5) 0.060(4) 0.058(4) -0.003(3) 0.016(3) -0.005(4)
C34 0.108(6) 0.074(5) 0.055(4) -0.007(3) 0.027(4) -0.023(4)
C35 0.063(4) 0.060(4) 0.058(3) -0.002(3) 0.013(3) -0.018(3)
C36 0.111(7) 0.081(5) 0.070(5) -0.013(4) 0.007(4) 0.003(5)
C37 0.193(11) 0.068(5) 0.074(5) -0.017(4) -0.038(6) 0.025(6)
C38 0.098(5) 0.064(4) 0.058(4) -0.006(3) 0.002(4) -0.012(4)
C39 0.082(5) 0.050(3) 0.049(3) -0.011(3) 0.005(3) -0.002(3)
C40 0.092(6) 0.066(4) 0.075(5) 0.001(3) 0.022(4) -0.017(4)
C41 0.073(5) 0.081(5) 0.105(6) -0.001(5) 0.008(4) -0.011(4)
C42 0.091(6) 0.082(5) 0.078(5) 0.006(4) -0.002(4) 0.008(5)
C43 0.113(7) 0.096(6) 0.079(5) 0.028(5) 0.025(5) -0.001(5)
C44 0.075(5) 0.072(4) 0.082(5) 0.010(4) 0.025(4) -0.009(4)

loop_
_atom_type_symbol
_atom_type_description
_atom_type_scat_dispersion_real
_atom_type_scat_dispersion_imag
_atom_type_scat_source
C C 0.0033 0.0016 'International Tables Vol C Tables 4.2.6.8 and 6.1.1.4'
H H 0.0000 0.0000 'International Tables Vol C Tables 4.2.6.8 and 6.1.1.4'
N N 0.0061 0.0033 'International Tables Vol C Tables 4.2.6.8 and 6.1.1.4'
S S 0.1246 0.1234 'International Tables Vol C Tables 4.2.6.8 and 6.1.1.4'
Co Co 0.3494 0.9721 'International Tables Vol C Tables 4.2.6.8 and 6.1.1.4'

loop_
_geom_angle_atom_site_label_1
_geom_angle_atom_site_label_2
_geom_angle_atom_site_label_3
_geom_angle
_geom_angle_site_symmetry_1
_geom_angle_site_symmetry_3
N1 Co1 N1 180.0(2) . 3_565
N1 Co1 N11 89.69(16) . .
N1 Co1 N11 90.31(16) 3_565 .
N1 Co1 N11 90.31(16) . 3_565
N1 Co1 N11 89.69(16) 3_565 3_565
N11 Co1 N11 180.00(19) . 3_565
N1 Co1 S2 93.46(12) . .
N1 Co1 S2 86.54(12) 3_565 .
N11 Co1 S2 92.03(12) . .
N11 Co1 S2 87.97(12) 3_565 .
N1 Co1 S2 86.54(12) . 3_565
N1 Co1 S2 93.46(12) 3_565 3_565
N11 Co1 S2 87.97(12) . 3_565
N11 Co1 S2 92.03(12) 3_565 3_565
S2 Co1 S2 180.0 . 3_565
N2 Co2 N2 180.0 3_665 .
N2 Co2 N31 90.13(18) 3_665 3_665
N2 Co2 N31 89.87(18) . 3_665
N2 Co2 N31 89.87(18) 3_665 .
N2 Co2 N31 90.13(18) . .
N31 Co2 N31 180.0(2) 3_665 .
N2 Co2 S1 93.69(12) 3_665 3_665
N2 Co2 S1 86.31(12) . 3_665
N31 Co2 S1 91.46(12) 3_665 3_665
N31 Co2 S1 88.54(12) . 3_665
N2 Co2 S1 86.31(12) 3_665 .
N2 Co2 S1 93.69(12) . .
N31 Co2 S1 88.54(12) 3_665 .
N31 Co2 S1 91.46(12) . .
S1 Co2 S1 180.0 3_665 .
C1 N1 Co1 162.4(4) . .
N1 C1 S1 178.7(4) . .
C1 S1 Co2 100.08(18) . .
C2 N2 Co2 165.8(4) . .
N2 C2 S2 179.6(5) . .
C2 S2 Co1 100.85(18) . .
C11 N11 C15 115.8(4) . .
C11 N11 Co1 123.5(3) . .
C15 N11 Co1 120.5(3) . .
N11 C11 C12 123.7(5) . .
C11 C12 C13 120.3(5) . .
C12 C13 C14 116.4(5) . .
C12 C13 C16 122.8(6) . .
C14 C13 C16 120.8(5) . .
C15 C14 C13 119.8(5) . .
N11 C15 C14 123.8(5) . .
C13 C16 C17 113.7(5) . .
C18 C17 C16 114.2(5) . .
C19 C18 C17 112.5(5) . .
C24 C19 C20 117.5(7) . .
C24 C19 C18 122.0(6) . .
C20 C19 C18 120.5(7) . .
C19 C20 C21 120.4(8) . .
C22 C21 C20 121.4(8) . .
C23 C22 C21 118.5(8) . .
C22 C23 C24 120.4(8) . .
C19 C24 C23 121.7(7) . .
C35 N31 C31 115.6(5) . .
C35 N31 Co2 121.8(4) . .
C31 N31 Co2 122.6(4) . .
N31 C31 C32 123.9(6) . .
C31 C32 C33 120.7(6) . .
C32 C33 C34 115.4(6) . .
C32 C33 C36 123.2(7) . .
C34 C33 C36 121.4(6) . .
C35 C34 C33 120.5(6) . .
N31 C35 C34 123.6(6) . .
C37 C36 C33 114.1(7) . .
C36 C37 C38 115.3(7) . .
C39 C38 C37 110.2(6) . .
C40 C39 C44 116.7(7) . .
C40 C39 C38 121.3(6) . .
C44 C39 C38 121.9(7) . .
C39 C40 C41 123.3(7) . .
C40 C41 C42 118.1(8) . .
C43 C42 C41 120.5(8) . .
C42 C43 C44 121.2(7) . .
C43 C44 C39 120.2(7) . .

loop_
_geom_bond_atom_site_label_1
_geom_bond_atom_site_label_2
_geom_bond_distance
_geom_bond_site_symmetry_2
Co1 N1 2.077(4) .
Co1 N1 2.077(4) 3_565
Co1 N11 2.161(4) .
Co1 N11 2.161(4) 3_565
Co1 S2 2.5801(13) .
Co1 S2 2.5801(13) 3_565
Co2 N2 2.055(4) 3_665
Co2 N2 2.055(4) .
Co2 N31 2.169(5) 3_665
Co2 N31 2.169(5) .
Co2 S1 2.6232(14) 3_665
Co2 S1 2.6232(14) .
N1 C1 1.168(6) .
C1 S1 1.631(5) .
N2 C2 1.160(6) .
C2 S2 1.627(5) .
N11 C11 1.330(6) .
N11 C15 1.356(7) .
C11 C12 1.376(8) .
C12 C13 1.382(8) .
C13 C14 1.391(8) .
C13 C16 1.500(7) .
C14 C15 1.367(8) .
C16 C17 1.531(8) .
C17 C18 1.519(9) .
C18 C19 1.508(9) .
C19 C24 1.366(10) .
C19 C20 1.373(9) .
C20 C21 1.379(11) .
C21 C22 1.361(12) .
C22 C23 1.356(12) .
C23 C24 1.377(10) .
N31 C35 1.322(7) .
N31 C31 1.333(7) .
C31 C32 1.358(9) .
C32 C33 1.364(9) .
C33 C34 1.381(10) .
C33 C36 1.511(9) .
C34 C35 1.366(9) .
C36 C37 1.442(11) .
C37 C38 1.534(10) .
C38 C39 1.496(9) .
C39 C40 1.363(10) .
C39 C44 1.396(9) .
C40 C41 1.375(11) .
C41 C42 1.375(11) .
C42 C43 1.337(12) .
C43 C44 1.375(11) .
